data_4332845
loop_
_publ_author_name
'Pullarkat, Sumod A.'
'Yi, Ding'
'Li, Yongxin'
'Tan, Geok-Kheng'
'Leung, Pak-Hing'

_publ_section_title
;
 A Novel Approach toward Asymmetric Synthesis of Alcohol Functionalized
 C-Chiral Diphosphines via Two-Stage Hydrophosphination of Terminal
 Alkynols
;
_journal_issue 18
_journal_name_full 'Inorganic Chemistry'
_journal_page_first 7455
_journal_page_last 7463
_journal_paper_doi 10.1021/ic060937m
_journal_volume 45
_journal_year 2006
_chemical_formula_sum 'C43 H46 Cl3 N O5 P2 Pd'
_chemical_formula_weight 931.50
_chemical_name_systematic
; 
 ? 
;
_space_group_IT_number 19
_symmetry_cell_setting orthorhombic
_symmetry_space_group_name_Hall 'P 2ac 2ab'
_symmetry_space_group_name_H-M 'P 21 21 21'
_atom_sites_solution_hydrogens geom
_atom_sites_solution_primary direct
_atom_sites_solution_secondary difmap
_audit_creation_method SHELXL-97
_cell_angle_alpha 90.00
_cell_angle_beta 90.00
_cell_angle_gamma 90.00
_cell_formula_units_Z 4
_cell_length_a 10.0929(11)
_cell_length_b 19.017(2)
_cell_length_c 22.489(2)
_cell_measurement_reflns_used 983
_cell_measurement_temperature 223(2)
_cell_measurement_theta_max 22.90
_cell_measurement_theta_min 2.21
_cell_volume 4316.5(8)
_computing_cell_refinement 'Bruker SMART'
_computing_data_collection 'Bruker SMART'
_computing_data_reduction 'Bruker SAINT'
_computing_molecular_graphics 'Bruker SHELXTL'
_computing_publication_material 'Bruker SHELXTL'
_computing_structure_refinement 'SHELXL-97 (Sheldrick, 1997)'
_computing_structure_solution 'SHELXS-97 (Sheldrick, 1990)'
_diffrn_ambient_temperature 223(2)
_diffrn_measured_fraction_theta_full 1.000
_diffrn_measured_fraction_theta_max 1.000
_diffrn_measurement_device_type 'CCD area detector'
_diffrn_measurement_method 'phi and omega scans'
_diffrn_radiation_monochromator graphite
_diffrn_radiation_source 'fine-focus sealed tube'
_diffrn_radiation_type MoK\a
_diffrn_radiation_wavelength 0.71073
_diffrn_reflns_av_R_equivalents 0.0403
_diffrn_reflns_av_sigmaI/netI 0.0483
_diffrn_reflns_limit_h_max 13
_diffrn_reflns_limit_h_min -10
_diffrn_reflns_limit_k_max 24
_diffrn_reflns_limit_k_min -24
_diffrn_reflns_limit_l_max 28
_diffrn_reflns_limit_l_min -29
_diffrn_reflns_number 30270
_diffrn_reflns_theta_full 27.50
_diffrn_reflns_theta_max 27.50
_diffrn_reflns_theta_min 1.40
_exptl_absorpt_coefficient_mu 0.734
_exptl_absorpt_correction_T_max 0.8671
_exptl_absorpt_correction_T_min 0.7579
_exptl_absorpt_correction_type 'Sadabs, (Sheldrick 2001)'
_exptl_crystal_colour 'PALE YELLOW'
_exptl_crystal_density_diffrn 1.433
_exptl_crystal_density_meas 0
_exptl_crystal_density_method 'not measured'
_exptl_crystal_description BLOCK
_exptl_crystal_F_000 1912
_exptl_crystal_size_max 0.40
_exptl_crystal_size_mid 0.40
_exptl_crystal_size_min 0.20
_refine_diff_density_max 0.825
_refine_diff_density_min -0.644
_refine_diff_density_rms 0.100
_refine_ls_abs_structure_details 'Flack H D (1983), Acta Cryst. A39, 876-881'
_refine_ls_abs_structure_Flack -0.01(3)
_refine_ls_extinction_method none
_refine_ls_goodness_of_fit_ref 1.077
_refine_ls_hydrogen_treatment mixed
_refine_ls_matrix_type full
_refine_ls_number_parameters 500
_refine_ls_number_reflns 9895
_refine_ls_number_restraints 0
_refine_ls_restrained_S_all 1.077
_refine_ls_R_factor_all 0.0537
_refine_ls_R_factor_gt 0.0487
_refine_ls_shift/su_max 0.001
_refine_ls_shift/su_mean 0.000
_refine_ls_structure_factor_coef Fsqd
_refine_ls_weighting_details 'calc w=1/[\s^2^(Fo^2^)+(0.0724P)^2^+1.9053P] where P=(Fo^2^+2Fc^2^)/3'
_refine_ls_weighting_scheme calc
_refine_ls_wR_factor_gt 0.1235
_refine_ls_wR_factor_ref 0.1269
_reflns_number_gt 9148
_reflns_number_total 9895
_reflns_threshold_expression >2sigma(I)
_cod_data_source_file ic060937msup2.cif
_cod_data_source_block 4271a
_cod_depositor_comments
;
The following automatic conversions were performed:

'_symmetry_cell_setting' value 'Orthorhombic' changed to
'orthorhombic' according to
/home/saulius/struct/CIF-dictionaries/cif_core.dic dictionary named
'cif_core.dic' version 2.4.2 from 2011-04-26.

Automatic conversion script
Id: cif_fix_values 1891 2012-01-12 08:04:46Z andrius 
;
_cod_original_sg_symbol_H-M P2(1)2(1)2(1)
_cod_database_code 4332845

loop_
_symmetry_equiv_pos_as_xyz
'x, y, z'
'-x+1/2, -y, z+1/2'
'-x, y+1/2, -z+1/2'
'x+1/2, -y+1/2, -z'

loop_
_atom_site_label
_atom_site_type_symbol
_atom_site_fract_x
_atom_site_fract_y
_atom_site_fract_z
_atom_site_U_iso_or_equiv
_atom_site_adp_type
_atom_site_occupancy
_atom_site_symmetry_multiplicity
_atom_site_calc_flag
_atom_site_refinement_flags
Pd1 Pd 0.51739(3) 0.568044(16) 0.736929(12) 0.02791(9) Uani 1 1 d .
P1 P 0.34533(11) 0.50766(6) 0.69888(5) 0.0294(2) Uani 1 1 d .
P2 P 0.45232(12) 0.51699(6) 0.82775(5) 0.0350(2) Uani 1 1 d .
N1 N 0.6875(3) 0.62750(19) 0.76341(17) 0.0350(7) Uani 1 1 d .
O1 O 0.0818(6) 0.3333(3) 0.7669(3) 0.0958(18) Uani 1 1 d .
H1 H 0.0359 0.3158 0.7401 0.144 Uiso 1 1 calc R
C1 C 0.5659(4) 0.6130(2) 0.65686(16) 0.0290(8) Uani 1 1 d .
C2 C 0.5301(5) 0.5933(2) 0.59834(19) 0.0363(9) Uani 1 1 d .
H2 H 0.4730 0.5548 0.5931 0.044 Uiso 1 1 calc R
C3 C 0.5747(5) 0.6276(3) 0.5500(2) 0.0387(10) Uani 1 1 d .
H3 H 0.5506 0.6118 0.5119 0.046 Uiso 1 1 calc R
C4 C 0.6576(5) 0.6870(2) 0.55598(19) 0.0359(9) Uani 1 1 d .
C5 C 0.7001(5) 0.7262(3) 0.5048(2) 0.0471(12) Uani 1 1 d .
H5 H 0.6732 0.7118 0.4667 0.057 Uiso 1 1 calc R
C6 C 0.7782(6) 0.7834(3) 0.5108(2) 0.0507(13) Uani 1 1 d .
H6 H 0.8055 0.8087 0.4770 0.061 Uiso 1 1 calc R
C7 C 0.8189(6) 0.8051(3) 0.5688(2) 0.0467(11) Uani 1 1 d .
H7 H 0.8740 0.8446 0.5730 0.056 Uiso 1 1 calc R
C8 C 0.7790(5) 0.7693(2) 0.6178(2) 0.0375(10) Uani 1 1 d .
H8 H 0.8062 0.7846 0.6556 0.045 Uiso 1 1 calc R
C9 C 0.6974(4) 0.7096(2) 0.61275(19) 0.0336(9) Uani 1 1 d .
C10 C 0.6506(4) 0.6700(2) 0.66284(18) 0.0305(8) Uani 1 1 d .
C11 C 0.6880(4) 0.6924(2) 0.72542(18) 0.0340(9) Uani 1 1 d .
H11 H 0.7783 0.7128 0.7250 0.041 Uiso 1 1 calc R
C12 C 0.5903(6) 0.7476(3) 0.74808(19) 0.0461(12) Uani 1 1 d .
H12A H 0.5030 0.7267 0.7517 0.069 Uiso 1 1 calc R
H12B H 0.5868 0.7866 0.7203 0.069 Uiso 1 1 calc R
H12C H 0.6191 0.7645 0.7867 0.069 Uiso 1 1 calc R
C13 C 0.8071(5) 0.5838(3) 0.7468(2) 0.0471(12) Uani 1 1 d .
H13A H 0.8872 0.6089 0.7576 0.071 Uiso 1 1 calc R
H13B H 0.8067 0.5752 0.7043 0.071 Uiso 1 1 calc R
H13C H 0.8041 0.5393 0.7678 0.071 Uiso 1 1 calc R
C14 C 0.6990(6) 0.6464(3) 0.8273(2) 0.0475(13) Uani 1 1 d .
H14A H 0.7771 0.6754 0.8332 0.071 Uiso 1 1 calc R
H14B H 0.7066 0.6039 0.8509 0.071 Uiso 1 1 calc R
H14C H 0.6209 0.6724 0.8395 0.071 Uiso 1 1 calc R
C15 C 0.2750(5) 0.5003(3) 0.8188(2) 0.0421(11) Uani 1 1 d .
H15A H 0.2438 0.4701 0.8513 0.051 Uiso 1 1 calc R
H15B H 0.2264 0.5448 0.8208 0.051 Uiso 1 1 calc R
C16 C 0.2472(4) 0.4641(2) 0.7585(2) 0.0370(9) Uani 1 1 d .
H16 H 0.2799 0.4152 0.7617 0.044 Uiso 1 1 calc R
C17 C 0.0974(5) 0.4600(3) 0.7470(3) 0.0500(13) Uani 1 1 d .
H17A H 0.0565 0.5049 0.7579 0.060 Uiso 1 1 calc R
H17B H 0.0822 0.4525 0.7044 0.060 Uiso 1 1 calc R
C18 C 0.0320(7) 0.4019(4) 0.7813(3) 0.082(2) Uani 1 1 d .
H18A H 0.0449 0.4104 0.8239 0.098 Uiso 1 1 calc R
H18B H -0.0635 0.4030 0.7734 0.098 Uiso 1 1 calc R
C19 C 0.3922(4) 0.4334(3) 0.65237(18) 0.0359(9) Uani 1 1 d .
C20 C 0.2973(6) 0.3850(3) 0.6310(2) 0.0484(12) Uani 1 1 d .
H20 H 0.2069 0.3918 0.6392 0.058 Uiso 1 1 calc R
C21 C 0.3373(8) 0.3286(3) 0.5986(3) 0.0612(17) Uani 1 1 d .
H21 H 0.2740 0.2968 0.5839 0.073 Uiso 1 1 calc R
C22 C 0.4676(11) 0.3178(3) 0.5872(3) 0.087(3) Uani 1 1 d .
H22 H 0.4929 0.2783 0.5647 0.104 Uiso 1 1 calc R
C23 C 0.5636(8) 0.3629(4) 0.6077(3) 0.074(2) Uani 1 1 d .
H23 H 0.6536 0.3544 0.5998 0.089 Uiso 1 1 calc R
C24 C 0.5244(6) 0.4213(3) 0.6402(2) 0.0498(12) Uani 1 1 d .
H24 H 0.5887 0.4531 0.6541 0.060 Uiso 1 1 calc R
C25 C 0.2271(4) 0.5618(2) 0.65820(18) 0.0338(8) Uani 1 1 d .
C26 C 0.1737(6) 0.5421(3) 0.6039(2) 0.0480(12) Uani 1 1 d .
H26 H 0.2006 0.5001 0.5855 0.058 Uiso 1 1 calc R
C27 C 0.0796(6) 0.5853(3) 0.5765(3) 0.0591(15) Uani 1 1 d .
H27 H 0.0442 0.5725 0.5393 0.071 Uiso 1 1 calc R
C28 C 0.0387(6) 0.6462(3) 0.6034(3) 0.0581(15) Uani 1 1 d .
H28 H -0.0251 0.6750 0.5852 0.070 Uiso 1 1 calc R
C29 C 0.0924(6) 0.6648(3) 0.6578(3) 0.0552(14) Uani 1 1 d .
H29 H 0.0639 0.7063 0.6766 0.066 Uiso 1 1 calc R
C30 C 0.1857(5) 0.6241(3) 0.6848(3) 0.0462(11) Uani 1 1 d .
H30 H 0.2222 0.6382 0.7213 0.055 Uiso 1 1 calc R
C31 C 0.4622(6) 0.5625(3) 0.8994(2) 0.0502(13) Uani 1 1 d .
C32 C 0.5521(8) 0.5440(4) 0.9422(2) 0.0670(19) Uani 1 1 d .
H32 H 0.6097 0.5058 0.9359 0.080 Uiso 1 1 calc R
C33 C 0.5577(10) 0.5819(5) 0.9949(3) 0.093(3) Uani 1 1 d .
H33 H 0.6217 0.5696 1.0235 0.111 Uiso 1 1 calc R
C34 C 0.4769(11) 0.6341(4) 1.0063(3) 0.093(3) Uani 1 1 d .
H34 H 0.4824 0.6580 1.0428 0.111 Uiso 1 1 calc R
C35 C 0.3846(9) 0.6538(4) 0.9649(4) 0.081(3) Uani 1 1 d .
H35 H 0.3256 0.6907 0.9732 0.097 Uiso 1 1 calc R
C36 C 0.3784(7) 0.6186(3) 0.9102(3) 0.0653(18) Uani 1 1 d .
H36 H 0.3177 0.6331 0.8810 0.078 Uiso 1 1 calc R
C37 C 0.5267(5) 0.4323(3) 0.84145(18) 0.0381(9) Uani 1 1 d .
C38 C 0.6218(5) 0.4062(3) 0.8029(2) 0.0428(11) Uani 1 1 d .
H38 H 0.6474 0.4325 0.7694 0.051 Uiso 1 1 calc R
C39 C 0.6793(6) 0.3410(3) 0.8139(3) 0.0531(13) Uani 1 1 d .
H39 H 0.7435 0.3230 0.7877 0.064 Uiso 1 1 calc R
C40 C 0.6426(6) 0.3030(3) 0.8628(3) 0.0551(14) Uani 1 1 d .
H40 H 0.6838 0.2596 0.8706 0.066 Uiso 1 1 calc R
C41 C 0.5455(6) 0.3275(3) 0.9013(3) 0.0536(14) Uani 1 1 d .
H41 H 0.5204 0.3005 0.9344 0.064 Uiso 1 1 calc R
C42 C 0.4861(6) 0.3913(3) 0.8907(2) 0.0455(11) Uani 1 1 d .
H42 H 0.4188 0.4076 0.9161 0.055 Uiso 1 1 calc R
C1S C 0.505(2) 0.4397(6) 0.4545(4) 0.234(12) Uani 1 1 d .
H1S1 H 0.5580 0.4252 0.4889 0.280 Uiso 1 1 calc R
H1S2 H 0.4782 0.3979 0.4320 0.280 Uiso 1 1 calc R
Cl1A Cl 0.3606(3) 0.49226(15) 0.47731(10) 0.1101(9) Uani 1 1 d .
Cl1B Cl 0.5963(4) 0.5020(3) 0.40727(17) 0.1755(17) Uani 1 1 d .
Cl1 Cl -0.0894(2) 0.24045(12) 0.64849(11) 0.0909(6) Uani 1 1 d .
O2 O -0.1416(12) 0.2423(5) 0.5932(3) 0.166(4) Uani 1 1 d .
O3 O -0.0786(10) 0.1731(5) 0.6687(4) 0.157(4) Uani 1 1 d .
O4 O 0.0269(10) 0.2773(6) 0.6540(5) 0.175(4) Uani 1 1 d .
O5 O -0.1783(15) 0.2696(9) 0.6843(7) 0.277(9) Uani 1 1 d .

loop_
_atom_site_aniso_label
_atom_site_aniso_U_11
_atom_site_aniso_U_22
_atom_site_aniso_U_33
_atom_site_aniso_U_23
_atom_site_aniso_U_13
_atom_site_aniso_U_12
Pd1 0.02659(14) 0.03052(14) 0.02663(13) 0.00168(12) 0.00107(11) -0.00345(11)
P1 0.0272(5) 0.0278(5) 0.0331(5) 0.0011(4) -0.0001(4) -0.0003(4)
P2 0.0379(7) 0.0390(6) 0.0279(5) 0.0028(4) 0.0042(4) -0.0070(5)
N1 0.0294(17) 0.0413(19) 0.0343(16) 0.0057(16) -0.0074(17) -0.0035(14)
O1 0.105(4) 0.065(3) 0.118(4) 0.033(3) -0.049(4) -0.024(3)
C1 0.031(2) 0.032(2) 0.0241(18) 0.0014(15) 0.0033(15) 0.0005(16)
C2 0.034(2) 0.038(2) 0.037(2) 0.0013(17) -0.0007(19) -0.0055(18)
C3 0.043(2) 0.044(3) 0.029(2) -0.0033(18) -0.0009(18) 0.000(2)
C4 0.034(2) 0.041(2) 0.034(2) 0.0034(17) 0.0090(18) 0.0039(18)
C5 0.052(3) 0.057(3) 0.032(2) 0.008(2) 0.012(2) 0.002(2)
C6 0.060(3) 0.048(3) 0.045(3) 0.012(2) 0.015(2) 0.000(2)
C7 0.050(3) 0.038(3) 0.052(3) 0.003(2) 0.015(2) -0.003(2)
C8 0.040(2) 0.032(2) 0.040(2) 0.0002(18) 0.0047(19) 0.0030(18)
C9 0.031(2) 0.033(2) 0.037(2) 0.0063(17) 0.0087(17) 0.0029(17)
C10 0.029(2) 0.030(2) 0.033(2) 0.0016(16) 0.0013(17) 0.0008(16)
C11 0.033(2) 0.035(2) 0.034(2) 0.0021(16) -0.0042(16) -0.0076(16)
C12 0.065(3) 0.047(3) 0.027(2) -0.0044(18) -0.0010(19) -0.001(2)
C13 0.037(2) 0.048(3) 0.056(3) 0.012(2) -0.003(2) 0.0006(19)
C14 0.048(3) 0.064(3) 0.031(2) 0.009(2) -0.011(2) -0.018(3)
C15 0.029(2) 0.053(3) 0.045(2) 0.004(2) 0.0086(19) 0.000(2)
C16 0.029(2) 0.035(2) 0.047(2) 0.0045(19) 0.002(2) -0.0034(16)
C17 0.029(2) 0.054(3) 0.067(4) 0.007(2) -0.001(2) -0.0045(19)
C18 0.053(3) 0.114(6) 0.078(4) 0.020(4) -0.004(3) -0.041(4)
C19 0.045(2) 0.031(2) 0.032(2) 0.0009(19) -0.0040(16) 0.007(2)
C20 0.065(3) 0.031(2) 0.049(3) 0.003(2) -0.016(2) -0.001(2)
C21 0.106(5) 0.032(3) 0.045(3) -0.002(2) -0.018(3) 0.001(3)
C22 0.159(9) 0.039(3) 0.062(4) -0.014(3) -0.006(5) 0.021(5)
C23 0.083(5) 0.070(4) 0.071(4) -0.005(3) 0.010(4) 0.037(4)
C24 0.053(3) 0.047(3) 0.049(3) -0.003(2) 0.002(2) 0.014(3)
C25 0.032(2) 0.032(2) 0.038(2) 0.0063(18) 0.0012(16) -0.0001(18)
C26 0.051(3) 0.048(3) 0.044(3) 0.007(2) -0.005(2) 0.016(2)
C27 0.053(3) 0.070(4) 0.054(3) 0.022(3) -0.008(3) 0.014(3)
C28 0.039(3) 0.056(3) 0.078(4) 0.025(3) 0.006(3) 0.015(2)
C29 0.046(3) 0.043(3) 0.077(4) 0.014(3) 0.011(3) 0.011(2)
C30 0.039(3) 0.035(2) 0.065(3) 0.004(2) 0.002(2) 0.004(2)
C31 0.064(3) 0.052(3) 0.035(2) -0.003(2) 0.011(2) -0.027(3)
C32 0.089(5) 0.076(4) 0.036(3) 0.000(2) -0.009(3) -0.033(4)
C33 0.132(7) 0.106(6) 0.040(3) -0.012(4) -0.011(4) -0.055(6)
C34 0.134(8) 0.087(5) 0.057(4) -0.030(4) 0.028(5) -0.060(6)
C35 0.102(6) 0.063(4) 0.077(5) -0.025(4) 0.042(5) -0.037(4)
C36 0.079(4) 0.046(3) 0.071(4) -0.018(3) 0.028(3) -0.024(3)
C37 0.037(2) 0.041(2) 0.036(2) 0.0067(18) -0.0037(17) -0.011(2)
C38 0.038(3) 0.044(3) 0.046(3) 0.008(2) 0.000(2) -0.0054(19)
C39 0.047(3) 0.051(3) 0.061(3) -0.002(3) -0.001(3) -0.002(2)
C40 0.055(3) 0.040(3) 0.071(4) 0.016(3) -0.020(3) -0.008(2)
C41 0.057(3) 0.053(3) 0.051(3) 0.020(2) -0.010(3) -0.011(3)
C42 0.050(3) 0.049(3) 0.037(2) 0.0108(19) -0.004(2) -0.010(2)
C1S 0.53(4) 0.112(9) 0.059(5) -0.009(5) -0.007(13) 0.06(2)
Cl1A 0.1198(19) 0.139(2) 0.0720(11) -0.0181(13) -0.0090(12) -0.0528(17)
Cl1B 0.141(3) 0.242(5) 0.144(3) -0.052(3) 0.018(2) 0.058(3)
Cl1 0.0864(14) 0.0766(13) 0.1096(16) 0.0141(11) -0.0079(12) -0.0076(10)
O2 0.242(11) 0.173(8) 0.082(4) 0.030(5) -0.027(6) -0.085(8)
O3 0.160(8) 0.131(7) 0.180(8) 0.070(6) -0.034(6) -0.013(6)
O4 0.136(7) 0.185(9) 0.204(9) 0.015(7) -0.022(7) -0.050(7)
O5 0.213(12) 0.357(19) 0.262(14) -0.109(14) -0.050(12) 0.191(14)

loop_
_atom_type_symbol
_atom_type_description
_atom_type_scat_dispersion_real
_atom_type_scat_dispersion_imag
_atom_type_scat_source
C C 0.0033 0.0016 'International Tables Vol C Tables 4.2.6.8 and 6.1.1.4'
H H 0.0000 0.0000 'International Tables Vol C Tables 4.2.6.8 and 6.1.1.4'
N N 0.0061 0.0033 'International Tables Vol C Tables 4.2.6.8 and 6.1.1.4'
O O 0.0106 0.0060 'International Tables Vol C Tables 4.2.6.8 and 6.1.1.4'
P P 0.1023 0.0942 'International Tables Vol C Tables 4.2.6.8 and 6.1.1.4'
Cl Cl 0.1484 0.1585 'International Tables Vol C Tables 4.2.6.8 and 6.1.1.4'
Pd Pd -0.9988 1.0072 'International Tables Vol C Tables 4.2.6.8 and 6.1.1.4'

loop_
_geom_angle_atom_site_label_1
_geom_angle_atom_site_label_2
_geom_angle_atom_site_label_3
_geom_angle
C1 Pd1 N1 80.38(16)
C1 Pd1 P1 93.61(12)
N1 Pd1 P1 173.82(11)
C1 Pd1 P2 177.60(12)
N1 Pd1 P2 101.54(11)
P1 Pd1 P2 84.51(4)
C19 P1 C25 108.6(2)
C19 P1 C16 102.0(2)
C25 P1 C16 105.3(2)
C19 P1 Pd1 114.44(15)
C25 P1 Pd1 114.10(15)
C16 P1 Pd1 111.33(15)
C37 P2 C15 105.7(2)
C37 P2 C31 104.4(2)
C15 P2 C31 103.4(2)
C37 P2 Pd1 113.60(15)
C15 P2 Pd1 104.43(16)
C31 P2 Pd1 123.59(16)
C14 N1 C11 110.5(4)
C14 N1 C13 108.0(4)
C11 N1 C13 108.0(3)
C14 N1 Pd1 117.4(3)
C11 N1 Pd1 106.2(2)
C13 N1 Pd1 106.3(3)
C10 C1 C2 117.0(4)
C10 C1 Pd1 112.8(3)
C2 C1 Pd1 130.1(3)
C3 C2 C1 122.5(4)
C2 C3 C4 120.6(4)
C9 C4 C3 120.0(4)
C9 C4 C5 118.9(4)
C3 C4 C5 121.1(4)
C6 C5 C4 120.9(5)
C5 C6 C7 119.4(5)
C8 C7 C6 120.8(5)
C7 C8 C9 120.9(5)
C4 C9 C8 119.1(4)
C4 C9 C10 117.3(4)
C8 C9 C10 123.5(4)
C1 C10 C9 122.4(4)
C1 C10 C11 117.5(3)
C9 C10 C11 120.0(4)
N1 C11 C10 107.2(3)
N1 C11 C12 111.9(4)
C10 C11 C12 110.0(4)
C16 C15 P2 110.6(3)
C17 C16 C15 110.5(4)
C17 C16 P1 115.1(4)
C15 C16 P1 109.7(3)
C18 C17 C16 112.5(5)
O1 C18 C17 113.5(6)
C24 C19 C20 118.6(5)
C24 C19 P1 119.6(4)
C20 C19 P1 121.7(4)
C21 C20 C19 119.7(6)
C22 C21 C20 120.7(6)
C21 C22 C23 121.7(6)
C22 C23 C24 118.4(7)
C19 C24 C23 120.9(6)
C26 C25 C30 119.4(4)
C26 C25 P1 123.0(4)
C30 C25 P1 117.5(4)
C25 C26 C27 119.6(5)
C28 C27 C26 120.4(6)
C27 C28 C29 119.3(5)
C30 C29 C28 121.3(6)
C29 C30 C25 120.1(5)
C32 C31 C36 118.8(5)
C32 C31 P2 122.1(5)
C36 C31 P2 119.1(5)
C31 C32 C33 119.5(8)
C34 C33 C32 122.4(9)
C33 C34 C35 119.9(7)
C34 C35 C36 119.8(8)
C31 C36 C35 119.6(8)
C38 C37 C42 119.6(5)
C38 C37 P2 120.1(3)
C42 C37 P2 120.3(4)
C37 C38 C39 119.8(5)
C40 C39 C38 120.0(6)
C39 C40 C41 121.1(5)
C42 C41 C40 119.8(5)
C41 C42 C37 119.7(5)
Cl1B C1S Cl1A 102.0(6)
O5 Cl1 O2 106.5(8)
O5 Cl1 O3 104.1(10)
O2 Cl1 O3 111.2(6)
O5 Cl1 O4 108.1(9)
O2 Cl1 O4 113.8(6)
O3 Cl1 O4 112.4(6)

loop_
_geom_bond_atom_site_label_1
_geom_bond_atom_site_label_2
_geom_bond_distance
Pd1 C1 2.053(4)
Pd1 N1 2.140(3)
Pd1 P1 2.2508(11)
Pd1 P2 2.3550(11)
P1 C19 1.819(5)
P1 C25 1.822(4)
P1 C16 1.862(5)
P2 C37 1.804(5)
P2 C15 1.829(5)
P2 C31 1.832(5)
N1 C14 1.485(6)
N1 C11 1.502(5)
N1 C13 1.513(6)
O1 C18 1.434(10)
C1 C10 1.388(6)
C1 C2 1.415(6)
C2 C3 1.346(6)
C3 C4 1.412(7)
C4 C9 1.406(7)
C4 C5 1.437(6)
C5 C6 1.349(8)
C6 C7 1.429(8)
C7 C8 1.356(7)
C8 C9 1.408(6)
C9 C10 1.434(6)
C10 C11 1.518(6)
C11 C12 1.527(7)
C15 C16 1.546(7)
C16 C17 1.536(6)
C17 C18 1.500(8)
C19 C24 1.382(7)
C19 C20 1.413(7)
C20 C21 1.358(8)
C21 C22 1.355(12)
C22 C23 1.373(12)
C23 C24 1.387(8)
C25 C26 1.387(7)
C25 C30 1.392(7)
C26 C27 1.398(7)
C27 C28 1.370(9)
C28 C29 1.384(9)
C29 C30 1.360(8)
C31 C32 1.368(9)
C31 C36 1.383(9)
C32 C33 1.390(9)
C33 C34 1.310(13)
C34 C35 1.369(13)
C35 C36 1.402(9)
C37 C38 1.385(7)
C37 C42 1.416(6)
C38 C39 1.391(8)
C39 C40 1.368(8)
C40 C41 1.387(9)
C41 C42 1.374(8)
C1S Cl1B 1.838(16)
C1S Cl1A 1.841(19)
Cl1 O5 1.327(12)
Cl1 O2 1.350(8)
Cl1 O3 1.362(8)
Cl1 O4 1.373(9)

loop_
_geom_hbond_atom_site_label_D
_geom_hbond_atom_site_label_H
_geom_hbond_atom_site_label_A
_geom_hbond_distance_DH
_geom_hbond_distance_HA
_geom_hbond_distance_DA
_geom_hbond_angle_DHA
O1 H1 O4 0.83 2.07 2.809(12) 147.7
O1 H1 O5 0.83 2.65 3.436(17) 158.8
O1 H1 Cl1 0.83 2.81 3.633(6) 171.2
